data_4029334
loop_
_publ_author_name
'Zheng, Liyao'
'Hua, Ruimao'

_publ_section_title
;
 Modular Assembly of Ring-Fused and \p-Extended Phenanthroimidazoles via
 C-H Activation and Alkyne Annulation.
;
_journal_issue 9
_journal_name_full 'The Journal of organic chemistry'
_journal_page_first 3930
_journal_page_last 3936
_journal_paper_doi 10.1021/jo500401n
_journal_volume 79
_journal_year 2014
_chemical_formula_moiety 'C30 H20 N2'
_chemical_formula_sum 'C30 H20 N2'
_chemical_formula_weight 408.48
_chemical_name_systematic
; 
 ? 
;
_space_group_IT_number 2
_symmetry_cell_setting triclinic
_symmetry_space_group_name_Hall '-P 1'
_symmetry_space_group_name_H-M 'P -1'
_atom_sites_solution_hydrogens geom
_atom_sites_solution_primary direct
_atom_sites_solution_secondary difmap
_audit_creation_method SHELXL-97
_cell_angle_alpha 96.66(2)
_cell_angle_beta 99.74(3)
_cell_angle_gamma 93.80(2)
_cell_formula_units_Z 2
_cell_length_a 9.114(3)
_cell_length_b 9.534(3)
_cell_length_c 11.901(3)
_cell_measurement_reflns_used 39
_cell_measurement_temperature 295(2)
_cell_measurement_theta_max 12.49
_cell_measurement_theta_min 5.17
_cell_volume 1008.4(5)
_computing_cell_refinement 'XSCANS (Bruker, 1997)'
_computing_data_collection 'XSCANS (Bruker, 1997)'
_computing_data_reduction 'XSCANS (Bruker, 1997)'
_computing_molecular_graphics 'SHELXTL (Bruker, 1997)'
_computing_publication_material 'SHELXTL (Bruker, 1997)'
_computing_structure_refinement 'SHELXL-97 (Sheldrick, 1997)'
_computing_structure_solution 'SHELXS-97 (Sheldrick, 1990)'
_diffrn_ambient_temperature 295(2)
_diffrn_measured_fraction_theta_full 1.000
_diffrn_measured_fraction_theta_max 1.000
_diffrn_measurement_device_type 'Bruker P4'
_diffrn_measurement_method '\w scans'
_diffrn_radiation_monochromator graphite
_diffrn_radiation_source 'fine-focus sealed tube'
_diffrn_radiation_type MoK\a
_diffrn_radiation_wavelength 0.71073
_diffrn_reflns_av_R_equivalents 0.0330
_diffrn_reflns_av_sigmaI/netI 0.0339
_diffrn_reflns_limit_h_max 11
_diffrn_reflns_limit_h_min -1
_diffrn_reflns_limit_k_max 11
_diffrn_reflns_limit_k_min -11
_diffrn_reflns_limit_l_max 14
_diffrn_reflns_limit_l_min -14
_diffrn_reflns_number 4533
_diffrn_reflns_theta_full 25.50
_diffrn_reflns_theta_max 25.50
_diffrn_reflns_theta_min 1.75
_diffrn_standards_decay_% 0
_diffrn_standards_interval_count 97
_diffrn_standards_number 3
_exptl_absorpt_coefficient_mu 0.079
_exptl_absorpt_correction_type none
_exptl_crystal_colour colorless
_exptl_crystal_density_diffrn 1.345
_exptl_crystal_density_meas ?
_exptl_crystal_density_method 'not measured'
_exptl_crystal_description prism
_exptl_crystal_F_000 428
_exptl_crystal_size_max 0.50
_exptl_crystal_size_mid 0.40
_exptl_crystal_size_min 0.30
_refine_diff_density_max 0.192
_refine_diff_density_min -0.247
_refine_diff_density_rms 0.069
_refine_ls_extinction_coef 0.0184(5)
_refine_ls_extinction_expression Fc^*^=kFc[1+0.001xFc^2^\l^3^/sin(2\q)]^-1/4^
_refine_ls_extinction_method SHELXL
_refine_ls_goodness_of_fit_ref 1.017
_refine_ls_hydrogen_treatment constr
_refine_ls_matrix_type full
_refine_ls_number_parameters 291
_refine_ls_number_reflns 3771
_refine_ls_number_restraints 0
_refine_ls_restrained_S_all 1.017
_refine_ls_R_factor_all 0.0575
_refine_ls_R_factor_gt 0.0423
_refine_ls_shift/su_max 0.000
_refine_ls_shift/su_mean 0.000
_refine_ls_structure_factor_coef Fsqd
_refine_ls_weighting_details 'calc w=1/[\s^2^(Fo^2^)+(0.0010P)^2^+1.8000P] where P=(Fo^2^+2Fc^2^)/3'
_refine_ls_weighting_scheme calc
_refine_ls_wR_factor_gt 0.1349
_refine_ls_wR_factor_ref 0.1410
_reflns_number_gt 2941
_reflns_number_total 3771
_reflns_threshold_expression I>2sigma(I)
_cod_data_source_file jo500401n_si_003.cif
_cod_data_source_block 3ad
_cod_depositor_comments
;
The following automatic conversions were performed:

'_symmetry_cell_setting' value 'Triclinic' changed to 'triclinic'
according to
/usr/data/users/saulius/crontab/automatic-downloads/rss-feeds/ACS/lib/dictionaries/cif_core.dic
dictionary named 'cif_core.dic' version 2.4.2 from 2011-04-26.

Automatic conversion script
Id: cif_fix_values 2281 2013-09-26 08:29:07Z andrius 

 Adding full bibliography for 4029331--4029334.cif.

The following automatic conversions were performed:

'_exptl_crystal_density_meas' value 'none' was changed to '?' - the
value is perceived as not measured.

Automatic conversion script
Id: cif_fix_values 3008 2015-01-20 13:52:24Z robertas 
;
_cod_original_sg_symbol_H-M P-1
_cod_database_code 4029334

loop_
_symmetry_equiv_pos_as_xyz
'x, y, z'
'-x, -y, -z'

loop_
_atom_site_label
_atom_site_type_symbol
_atom_site_fract_x
_atom_site_fract_y
_atom_site_fract_z
_atom_site_U_iso_or_equiv
_atom_site_adp_type
_atom_site_occupancy
_atom_site_symmetry_multiplicity
_atom_site_calc_flag
_atom_site_refinement_flags
N1 N 0.0816(2) 0.6300(2) 0.40207(17) 0.0433(5) Uani 1 1 d .
N2 N 0.0279(2) 0.4136(2) 0.29740(16) 0.0402(5) Uani 1 1 d .
C1 C 0.1686(3) 0.5334(2) 0.4511(2) 0.0407(6) Uani 1 1 d .
C2 C 0.2832(3) 0.5642(3) 0.5508(2) 0.0427(6) Uani 1 1 d .
C3 C 0.3134(3) 0.6995(3) 0.6120(2) 0.0533(7) Uani 1 1 d .
H3 H 0.2544 0.7713 0.5907 0.064 Uiso 1 1 calc R
C4 C 0.4293(3) 0.7279(3) 0.7034(2) 0.0625(8) Uani 1 1 d .
H4 H 0.4495 0.8185 0.7439 0.075 Uiso 1 1 calc R
C5 C 0.5157(3) 0.6202(3) 0.7347(2) 0.0649(8) Uani 1 1 d .
H5 H 0.5954 0.6396 0.7959 0.078 Uiso 1 1 calc R
C6 C 0.4864(3) 0.4856(3) 0.6773(2) 0.0563(7) Uani 1 1 d .
H6 H 0.5460 0.4150 0.7006 0.068 Uiso 1 1 calc R
C7 C 0.3679(3) 0.4525(3) 0.5839(2) 0.0449(6) Uani 1 1 d .
C8 C 0.3222(3) 0.3079(3) 0.5286(2) 0.0443(6) Uani 1 1 d .
C9 C 0.3913(3) 0.1924(3) 0.5689(2) 0.0544(7) Uani 1 1 d .
H9 H 0.4801 0.2090 0.6218 0.065 Uiso 1 1 calc R
C10 C 0.3330(3) 0.0566(3) 0.5332(2) 0.0590(7) Uani 1 1 d .
H10 H 0.3836 -0.0181 0.5597 0.071 Uiso 1 1 calc R
C11 C 0.1981(3) 0.0292(3) 0.4575(2) 0.0559(7) Uani 1 1 d .
H11 H 0.1531 -0.0629 0.4384 0.067 Uiso 1 1 calc R
C12 C 0.1318(3) 0.1387(3) 0.4111(2) 0.0507(7) Uani 1 1 d .
H12 H 0.0417 0.1200 0.3598 0.061 Uiso 1 1 calc R
C13 C 0.1960(3) 0.2782(2) 0.4390(2) 0.0422(6) Uani 1 1 d .
C14 C 0.1362(2) 0.3989(2) 0.3929(2) 0.0401(6) Uani 1 1 d .
C15 C -0.0027(3) 0.5554(2) 0.3109(2) 0.0408(6) Uani 1 1 d .
C16 C -0.1166(3) 0.6038(2) 0.2308(2) 0.0423(6) Uani 1 1 d .
C17 C -0.1562(3) 0.7429(3) 0.2463(2) 0.0513(7) Uani 1 1 d .
H17 H -0.1058 0.8063 0.3082 0.062 Uiso 1 1 calc R
C18 C -0.2689(3) 0.7857(3) 0.1703(3) 0.0606(8) Uani 1 1 d .
H18 H -0.2953 0.8783 0.1806 0.073 Uiso 1 1 calc R
C19 C -0.3440(3) 0.6914(3) 0.0777(3) 0.0610(8) Uani 1 1 d .
H19 H -0.4214 0.7209 0.0268 0.073 Uiso 1 1 calc R
C20 C -0.3053(3) 0.5555(3) 0.0606(2) 0.0526(7) Uani 1 1 d .
H20 H -0.3564 0.4939 -0.0022 0.063 Uiso 1 1 calc R
C21 C -0.1896(3) 0.5077(3) 0.1364(2) 0.0427(6) Uani 1 1 d .
C22 C -0.1374(3) 0.3684(3) 0.1182(2) 0.0423(6) Uani 1 1 d .
C23 C -0.0258(3) 0.3256(2) 0.1935(2) 0.0424(6) Uani 1 1 d .
C24 C 0.0580(3) 0.2007(3) 0.1621(2) 0.0579(8) Uani 1 1 d .
H24A H 0.0061 0.1157 0.1768 0.087 Uiso 1 1 calc R
H24B H 0.1567 0.2128 0.2074 0.087 Uiso 1 1 calc R
H24C H 0.0646 0.1939 0.0820 0.087 Uiso 1 1 calc R
C25 C -0.2011(3) 0.2712(3) 0.0114(2) 0.0434(6) Uani 1 1 d .
C26 C -0.2783(3) 0.1438(3) 0.0184(2) 0.0518(7) Uani 1 1 d .
H26 H -0.2925 0.1204 0.0897 0.062 Uiso 1 1 calc R
C27 C -0.3345(3) 0.0509(3) -0.0793(2) 0.0568(7) Uani 1 1 d .
H27 H -0.3869 -0.0342 -0.0734 0.068 Uiso 1 1 calc R
C28 C -0.3138(3) 0.0831(3) -0.1848(2) 0.0555(7) Uani 1 1 d .
H28 H -0.3509 0.0196 -0.2504 0.067 Uiso 1 1 calc R
C29 C -0.2383(3) 0.2091(3) -0.1933(2) 0.0575(7) Uani 1 1 d .
H29 H -0.2243 0.2316 -0.2649 0.069 Uiso 1 1 calc R
C30 C -0.1828(3) 0.3032(3) -0.0956(2) 0.0525(7) Uani 1 1 d .
H30 H -0.1325 0.3891 -0.1022 0.063 Uiso 1 1 calc R

loop_
_atom_site_aniso_label
_atom_site_aniso_U_11
_atom_site_aniso_U_22
_atom_site_aniso_U_33
_atom_site_aniso_U_23
_atom_site_aniso_U_13
_atom_site_aniso_U_12
N1 0.0453(11) 0.0405(10) 0.0434(11) 0.0059(9) 0.0055(9) 0.0035(9)
N2 0.0379(10) 0.0400(10) 0.0412(10) 0.0047(8) 0.0027(8) 0.0063(8)
C1 0.0414(12) 0.0406(12) 0.0404(12) 0.0073(10) 0.0067(10) 0.0030(10)
C2 0.0425(12) 0.0462(13) 0.0385(12) 0.0068(10) 0.0065(10) -0.0038(10)
C3 0.0613(16) 0.0483(14) 0.0478(14) 0.0066(12) 0.0057(12) -0.0044(12)
C4 0.0740(19) 0.0583(16) 0.0481(15) 0.0015(13) 0.0025(14) -0.0165(15)
C5 0.0588(17) 0.080(2) 0.0466(15) 0.0089(14) -0.0065(13) -0.0175(15)
C6 0.0491(14) 0.0690(17) 0.0480(14) 0.0136(13) -0.0012(12) -0.0007(13)
C7 0.0407(12) 0.0548(14) 0.0397(12) 0.0100(11) 0.0069(10) 0.0012(11)
C8 0.0411(12) 0.0503(13) 0.0428(12) 0.0101(11) 0.0068(10) 0.0072(11)
C9 0.0479(14) 0.0600(16) 0.0559(15) 0.0152(13) 0.0028(12) 0.0128(12)
C10 0.0648(16) 0.0515(15) 0.0646(17) 0.0166(13) 0.0106(14) 0.0208(13)
C11 0.0663(17) 0.0426(14) 0.0589(16) 0.0073(12) 0.0095(13) 0.0098(12)
C12 0.0527(14) 0.0453(13) 0.0515(14) 0.0039(11) 0.0029(12) 0.0065(11)
C13 0.0422(12) 0.0438(12) 0.0412(12) 0.0063(10) 0.0064(10) 0.0086(10)
C14 0.0369(11) 0.0428(12) 0.0399(12) 0.0062(10) 0.0038(10) 0.0051(10)
C15 0.0409(12) 0.0394(12) 0.0433(12) 0.0083(10) 0.0087(10) 0.0053(10)
C16 0.0394(12) 0.0434(12) 0.0462(13) 0.0113(10) 0.0091(10) 0.0057(10)
C17 0.0545(15) 0.0452(13) 0.0548(15) 0.0099(11) 0.0075(12) 0.0096(12)
C18 0.0659(17) 0.0499(15) 0.0689(18) 0.0171(13) 0.0074(14) 0.0201(13)
C19 0.0564(16) 0.0625(16) 0.0643(17) 0.0206(14) -0.0024(13) 0.0178(13)
C20 0.0448(13) 0.0563(15) 0.0546(15) 0.0122(12) -0.0015(12) 0.0069(12)
C21 0.0371(11) 0.0463(13) 0.0460(13) 0.0123(10) 0.0061(10) 0.0048(10)
C22 0.0376(12) 0.0456(13) 0.0431(12) 0.0078(10) 0.0045(10) 0.0024(10)
C23 0.0405(12) 0.0431(12) 0.0419(12) 0.0033(10) 0.0036(10) 0.0042(10)
C24 0.0569(15) 0.0580(16) 0.0532(15) -0.0052(13) -0.0027(13) 0.0180(13)
C25 0.0372(12) 0.0477(13) 0.0436(13) 0.0073(10) 0.0012(10) 0.0048(10)
C26 0.0571(15) 0.0513(14) 0.0462(14) 0.0116(11) 0.0052(12) -0.0002(12)
C27 0.0597(16) 0.0474(14) 0.0588(16) 0.0052(12) 0.0040(13) -0.0064(12)
C28 0.0547(15) 0.0571(16) 0.0490(15) -0.0018(12) 0.0002(12) 0.0012(13)
C29 0.0589(16) 0.0688(18) 0.0431(14) 0.0079(13) 0.0061(12) -0.0002(14)
C30 0.0508(14) 0.0539(15) 0.0518(14) 0.0095(12) 0.0078(12) -0.0044(12)

loop_
_atom_type_symbol
_atom_type_description
_atom_type_scat_dispersion_real
_atom_type_scat_dispersion_imag
_atom_type_scat_source
C C 0.0033 0.0016 'International Tables Vol C Tables 4.2.6.8 and 6.1.1.4'
H H 0.0000 0.0000 'International Tables Vol C Tables 4.2.6.8 and 6.1.1.4'
N N 0.0061 0.0033 'International Tables Vol C Tables 4.2.6.8 and 6.1.1.4'

loop_
_geom_angle_atom_site_label_1
_geom_angle_atom_site_label_2
_geom_angle_atom_site_label_3
_geom_angle
C15 N1 C1 104.14(19)
C15 N2 C14 105.48(18)
C15 N2 C23 120.85(19)
C14 N2 C23 132.5(2)
N1 C1 C14 112.7(2)
N1 C1 C2 125.6(2)
C14 C1 C2 121.7(2)
C3 C2 C7 120.7(2)
C3 C2 C1 121.8(2)
C7 C2 C1 117.4(2)
C4 C3 C2 120.6(3)
C4 C3 H3 119.7
C2 C3 H3 119.7
C3 C4 C5 119.2(3)
C3 C4 H4 120.4
C5 C4 H4 120.4
C6 C5 C4 121.4(3)
C6 C5 H5 119.3
C4 C5 H5 119.3
C5 C6 C7 121.0(3)
C5 C6 H6 119.5
C7 C6 H6 119.5
C6 C7 C2 117.1(2)
C6 C7 C8 122.8(2)
C2 C7 C8 119.9(2)
C9 C8 C13 117.3(2)
C9 C8 C7 121.5(2)
C13 C8 C7 120.9(2)
C10 C9 C8 122.1(2)
C10 C9 H9 118.9
C8 C9 H9 118.9
C9 C10 C11 120.0(3)
C9 C10 H10 120.0
C11 C10 H10 120.0
C12 C11 C10 119.4(3)
C12 C11 H11 120.3
C10 C11 H11 120.3
C11 C12 C13 121.6(2)
C11 C12 H12 119.2
C13 C12 H12 119.2
C12 C13 C8 118.5(2)
C12 C13 C14 125.4(2)
C8 C13 C14 115.8(2)
C1 C14 N2 104.7(2)
C1 C14 C13 121.9(2)
N2 C14 C13 133.0(2)
N1 C15 N2 112.8(2)
N1 C15 C16 127.4(2)
N2 C15 C16 119.7(2)
C17 C16 C21 120.6(2)
C17 C16 C15 121.0(2)
C21 C16 C15 118.4(2)
C18 C17 C16 119.9(2)
C18 C17 H17 120.0
C16 C17 H17 120.0
C17 C18 C19 120.1(3)
C17 C18 H18 119.9
C19 C18 H18 119.9
C20 C19 C18 120.6(3)
C20 C19 H19 119.7
C18 C19 H19 119.7
C19 C20 C21 121.0(2)
C19 C20 H20 119.5
C21 C20 H20 119.5
C20 C21 C16 117.7(2)
C20 C21 C22 123.3(2)
C16 C21 C22 119.0(2)
C23 C22 C21 121.7(2)
C23 C22 C25 118.4(2)
C21 C22 C25 119.8(2)
C22 C23 N2 118.4(2)
C22 C23 C24 122.2(2)
N2 C23 C24 118.7(2)
C23 C24 H24A 109.5
C23 C24 H24B 109.5
H24A C24 H24B 109.5
C23 C24 H24C 109.5
H24A C24 H24C 109.5
H24B C24 H24C 109.5
C30 C25 C26 118.3(2)
C30 C25 C22 121.7(2)
C26 C25 C22 119.9(2)
C27 C26 C25 120.7(3)
C27 C26 H26 119.7
C25 C26 H26 119.7
C28 C27 C26 120.4(3)
C28 C27 H27 119.8
C26 C27 H27 119.8
C27 C28 C29 119.6(3)
C27 C28 H28 120.2
C29 C28 H28 120.2
C28 C29 C30 120.1(3)
C28 C29 H29 119.9
C30 C29 H29 119.9
C25 C30 C29 120.8(3)
C25 C30 H30 119.6
C29 C30 H30 119.6

loop_
_geom_bond_atom_site_label_1
_geom_bond_atom_site_label_2
_geom_bond_distance
N1 C15 1.319(3)
N1 C1 1.372(3)
N2 C15 1.394(3)
N2 C14 1.400(3)
N2 C23 1.405(3)
C1 C14 1.374(3)
C1 C2 1.430(3)
C2 C3 1.392(3)
C2 C7 1.410(3)
C3 C4 1.370(4)
C3 H3 0.9300
C4 C5 1.382(4)
C4 H4 0.9300
C5 C6 1.369(4)
C5 H5 0.9300
C6 C7 1.403(3)
C6 H6 0.9300
C7 C8 1.459(3)
C8 C9 1.397(4)
C8 C13 1.419(3)
C9 C10 1.358(4)
C9 H9 0.9300
C10 C11 1.386(4)
C10 H10 0.9300
C11 C12 1.365(4)
C11 H11 0.9300
C12 C13 1.396(3)
C12 H12 0.9300
C13 C14 1.432(3)
C15 C16 1.425(3)
C16 C17 1.397(3)
C16 C21 1.405(3)
C17 C18 1.366(4)
C17 H17 0.9300
C18 C19 1.387(4)
C18 H18 0.9300
C19 C20 1.366(4)
C19 H19 0.9300
C20 C21 1.404(3)
C20 H20 0.9300
C21 C22 1.445(3)
C22 C23 1.355(3)
C22 C25 1.489(3)
C23 C24 1.501(3)
C24 H24A 0.9600
C24 H24B 0.9600
C24 H24C 0.9600
C25 C30 1.377(4)
C25 C26 1.381(3)
C26 C27 1.377(4)
C26 H26 0.9300
C27 C28 1.366(4)
C27 H27 0.9300
C28 C29 1.367(4)
C28 H28 0.9300
C29 C30 1.383(4)
C29 H29 0.9300
C30 H30 0.9300
